data_2215459
loop_
_publ_author_name
'Mei, Zhi-nan'
'Li, Yun-fang'
'Yang, Guang-zhong'

_publ_section_title
;
 Pterodondiol
;
_journal_coeditor_code ER2031
_journal_issue 10
_journal_name_full 'Acta Crystallographica Section E'
_journal_page_first o4010
_journal_page_last o4010
_journal_paper_doi 10.1107/S1600536807043152
_journal_volume 63
_journal_year 2007
_chemical_formula_iupac 'C15 H28 O2'
_chemical_formula_moiety 'C15 H28 O2'
_chemical_formula_sum 'C15 H28 O2'
_chemical_formula_weight 240.37
_chemical_name_common Pterodondiol
_chemical_name_systematic
;
Pterodondiol
;
_space_group_IT_number 4
_symmetry_cell_setting monoclinic
_symmetry_space_group_name_Hall 'P 2yb'
_symmetry_space_group_name_H-M 'P 1 21 1'
_atom_sites_solution_hydrogens geom
_atom_sites_solution_primary direct
_atom_sites_solution_secondary difmap
_audit_creation_method SHELXL-97
_cell_angle_alpha 90.00
_cell_angle_beta 108.502(2)
_cell_angle_gamma 90.00
_cell_formula_units_Z 8
_cell_length_a 15.9298(16)
_cell_length_b 11.8296(12)
_cell_length_c 16.8033(17)
_cell_measurement_reflns_used 7823
_cell_measurement_temperature 298(2)
_cell_measurement_theta_max 22.14
_cell_measurement_theta_min 2.19
_cell_volume 3002.8(5)
_computing_cell_refinement 'SAINT (Bruker, 2001)'
_computing_data_collection 'SMART (Bruker, 2001)'
_computing_data_reduction 'SAINT (Bruker, 2001)'
_computing_molecular_graphics 'SHELXTL (Sheldrick, 2000)'
_computing_publication_material 'SHELXTL (Sheldrick, 2000)'
_computing_structure_refinement 'SHELXL97 (Sheldrick, 1997)'
_computing_structure_solution 'SHELXS97 (Sheldrick, 1990)'
_diffrn_ambient_temperature 298(2)
_diffrn_detector_area_resol_mean 10
_diffrn_measured_fraction_theta_full 0.996
_diffrn_measured_fraction_theta_max 0.996
_diffrn_measurement_device_type 'Bruker SMART 1K CCD'
_diffrn_measurement_method '\f and \w scans'
_diffrn_radiation_monochromator graphite
_diffrn_radiation_source 'fine-focus sealed tube'
_diffrn_radiation_type MoK\a
_diffrn_radiation_wavelength 0.71073
_diffrn_reflns_av_R_equivalents 0.0313
_diffrn_reflns_av_sigmaI/netI 0.0325
_diffrn_reflns_limit_h_max 20
_diffrn_reflns_limit_h_min -20
_diffrn_reflns_limit_k_max 15
_diffrn_reflns_limit_k_min -15
_diffrn_reflns_limit_l_max 21
_diffrn_reflns_limit_l_min -21
_diffrn_reflns_number 25093
_diffrn_reflns_theta_full 27.00
_diffrn_reflns_theta_max 27.00
_diffrn_reflns_theta_min 1.28
_diffrn_standards_number 0
_exptl_absorpt_coefficient_mu 0.068
_exptl_absorpt_correction_T_max 0.9932
_exptl_absorpt_correction_T_min 0.9799
_exptl_absorpt_correction_type multi-scan
_exptl_absorpt_process_details '(SADABS; Sheldrick, 2002)'
_exptl_crystal_colour colorless
_exptl_crystal_density_diffrn 1.063
_exptl_crystal_density_method 'not measured'
_exptl_crystal_description block
_exptl_crystal_F_000 1072
_exptl_crystal_size_max 0.30
_exptl_crystal_size_mid 0.20
_exptl_crystal_size_min 0.10
_refine_diff_density_max 0.197
_refine_diff_density_min -0.146
_refine_ls_extinction_method none
_refine_ls_goodness_of_fit_ref 1.047
_refine_ls_hydrogen_treatment constr
_refine_ls_matrix_type full
_refine_ls_number_parameters 637
_refine_ls_number_reflns 6858
_refine_ls_number_restraints 1
_refine_ls_restrained_S_all 1.047
_refine_ls_R_factor_all 0.0784
_refine_ls_R_factor_gt 0.0530
_refine_ls_shift/su_max 0.002
_refine_ls_shift/su_mean 0.000
_refine_ls_structure_factor_coef Fsqd
_refine_ls_weighting_details 'calc w=1/[\s^2^(Fo^2^)+(0.0832P)^2^+0.0769P] where P=(Fo^2^+2Fc^2^)/3'
_refine_ls_weighting_scheme calc
_refine_ls_wR_factor_gt 0.1293
_refine_ls_wR_factor_ref 0.1476
_reflns_number_gt 4838
_reflns_number_total 6858
_reflns_threshold_expression I>2\s(I)
_cod_data_source_file er2031.cif
_cod_data_source_block I
_cod_original_sg_symbol_H-M 'P 21'
_cod_database_code 2215459
_cod_database_fobs_code 2215459

loop_
_symmetry_equiv_pos_as_xyz
'x, y, z'
'-x, y+1/2, -z'

loop_
_atom_site_type_symbol
_atom_site_label
_atom_site_fract_x
_atom_site_fract_y
_atom_site_fract_z
_atom_site_U_iso_or_equiv
_atom_site_adp_type
_atom_site_calc_flag
_atom_site_refinement_flags
_atom_site_occupancy
C C1 0.6805(3) 0.3024(4) 0.2988(2) 0.0806(11) Uani d . 1
H H1A 0.6821 0.2445 0.3401 0.097 Uiso calc R 1
H H1B 0.7020 0.3720 0.3288 0.097 Uiso calc R 1
C C2 0.5859(3) 0.3193(4) 0.2443(2) 0.0861(11) Uani d . 1
H H2A 0.5507 0.3436 0.2789 0.103 Uiso calc R 1
H H2B 0.5620 0.2481 0.2183 0.103 Uiso calc R 1
C C3 0.5797(2) 0.4065(3) 0.1772(2) 0.0708(9) Uani d . 1
H H3A 0.5973 0.4794 0.2036 0.085 Uiso calc R 1
H H3B 0.5185 0.4124 0.1416 0.085 Uiso calc R 1
C C4 0.63714(18) 0.3786(3) 0.12292(18) 0.0519(7) Uani d . 1
C C5 0.73213(17) 0.3553(2) 0.17900(16) 0.0446(6) Uani d . 1
H H5 0.7513 0.4268 0.2086 0.053 Uiso calc R 1
C C6 0.7430(2) 0.2680(3) 0.25008(19) 0.0621(8) Uani d . 1
C C7 0.5957(2) 0.2864(4) 0.0592(2) 0.0773(10) Uani d . 1
H H7A 0.5399 0.3123 0.0221 0.116 Uiso calc R 1
H H7B 0.5866 0.2198 0.0881 0.116 Uiso calc R 1
H H7C 0.6346 0.2690 0.0274 0.116 Uiso calc R 1
C C8 0.7250(3) 0.1439(3) 0.2202(3) 0.0982(13) Uani d . 1
H H8A 0.7532 0.1286 0.1787 0.147 Uiso calc R 1
H H8B 0.6623 0.1323 0.1963 0.147 Uiso calc R 1
H H8C 0.7481 0.0940 0.2671 0.147 Uiso calc R 1
C C9 0.8393(2) 0.2776(3) 0.3068(2) 0.0764(10) Uani d . 1
H H9A 0.8483 0.3519 0.3325 0.092 Uiso calc R 1
H H9B 0.8496 0.2221 0.3515 0.092 Uiso calc R 1
C C10 0.9063(2) 0.2598(4) 0.2613(3) 0.0874(12) Uani d . 1
H H10A 0.9023 0.1821 0.2419 0.105 Uiso calc R 1
H H10B 0.9652 0.2706 0.3008 0.105 Uiso calc R 1
C C11 0.89499(19) 0.3381(3) 0.1865(2) 0.0608(8) Uani d . 1
H H11 0.9280 0.3023 0.1530 0.073 Uiso calc R 1
C C12 0.79764(18) 0.3360(3) 0.13096(18) 0.0558(7) Uani d . 1
H H12A 0.7887 0.3938 0.0881 0.067 Uiso calc R 1
H H12B 0.7852 0.2634 0.1028 0.067 Uiso calc R 1
C C13 0.93593(18) 0.4575(3) 0.2081(2) 0.0611(8) Uani d . 1
C C14 0.9266(3) 0.5266(4) 0.1300(3) 0.1029(14) Uani d . 1
H H14A 0.8649 0.5385 0.1003 0.154 Uiso calc R 1
H H14B 0.9535 0.4869 0.0946 0.154 Uiso calc R 1
H H14C 0.9553 0.5983 0.1456 0.154 Uiso calc R 1
C C15 1.0335(2) 0.4493(4) 0.2604(3) 0.1044(16) Uani d . 1
H H15A 1.0596 0.5232 0.2671 0.157 Uiso calc R 1
H H15B 1.0637 0.4010 0.2325 0.157 Uiso calc R 1
H H15C 1.0385 0.4184 0.3146 0.157 Uiso calc R 1
C C16 0.8048(2) 0.5992(3) 0.4825(2) 0.0690(9) Uani d . 1
H H16A 0.7688 0.5910 0.5191 0.083 Uiso calc R 1
H H16B 0.7925 0.5354 0.4443 0.083 Uiso calc R 1
C C17 0.9016(2) 0.5968(3) 0.5351(2) 0.0717(9) Uani d . 1
H H17A 0.9139 0.6579 0.5757 0.086 Uiso calc R 1
H H17B 0.9150 0.5260 0.5656 0.086 Uiso calc R 1
C C18 0.9593(2) 0.6092(3) 0.47947(19) 0.0574(7) Uani d . 1
H H18A 0.9511 0.5433 0.4434 0.069 Uiso calc R 1
H H18B 1.0208 0.6106 0.5146 0.069 Uiso calc R 1
C C19 0.94041(17) 0.7153(2) 0.42449(16) 0.0476(6) Uani d . 1
C C20 0.84052(17) 0.7243(2) 0.37757(16) 0.0456(6) Uani d . 1
H H20 0.8276 0.6592 0.3395 0.055 Uiso calc R 1
C C21 0.77886(19) 0.7086(3) 0.4319(2) 0.0594(7) Uani d . 1
C C22 0.9817(2) 0.8201(3) 0.4745(2) 0.0705(9) Uani d . 1
H H22A 1.0448 0.8113 0.4955 0.106 Uiso calc R 1
H H22B 0.9590 0.8296 0.5206 0.106 Uiso calc R 1
H H22C 0.9672 0.8854 0.4388 0.106 Uiso calc R 1
C C23 0.7795(3) 0.8068(4) 0.4923(3) 0.0900(12) Uani d . 1
H H23A 0.7298 0.7995 0.5126 0.135 Uiso calc R 1
H H23B 0.7757 0.8773 0.4631 0.135 Uiso calc R 1
H H23C 0.8334 0.8046 0.5388 0.135 Uiso calc R 1
C C24 0.6855(2) 0.6953(4) 0.3698(3) 0.0812(10) Uani d . 1
H H24A 0.6835 0.6275 0.3367 0.097 Uiso calc R 1
H H24B 0.6441 0.6854 0.4009 0.097 Uiso calc R 1
C C25 0.6566(2) 0.7945(4) 0.3115(3) 0.0945(13) Uani d . 1
H H25A 0.6514 0.8600 0.3443 0.113 Uiso calc R 1
H H25B 0.5982 0.7786 0.2727 0.113 Uiso calc R 1
C C26 0.7180(2) 0.8245(3) 0.2608(2) 0.0716(10) Uani d . 1
H H26 0.7040 0.9034 0.2437 0.086 Uiso calc R 1
C C27 0.8146(2) 0.8267(2) 0.3195(2) 0.0621(8) Uani d . 1
H H27A 0.8537 0.8308 0.2856 0.075 Uiso calc R 1
H H27B 0.8236 0.8947 0.3535 0.075 Uiso calc R 1
C C28 0.7042(2) 0.7594(3) 0.1781(2) 0.0740(10) Uani d . 1
C C29 0.6073(3) 0.7624(5) 0.1230(3) 0.139(2) Uani d . 1
H H29A 0.6005 0.7202 0.0725 0.208 Uiso calc R 1
H H29B 0.5896 0.8394 0.1089 0.208 Uiso calc R 1
H H29C 0.5710 0.7296 0.1529 0.208 Uiso calc R 1
C C30 0.7626(4) 0.8073(5) 0.1290(3) 0.1244(19) Uani d . 1
H H30A 0.8238 0.7966 0.1609 0.187 Uiso calc R 1
H H30B 0.7507 0.8866 0.1193 0.187 Uiso calc R 1
H H30C 0.7497 0.7688 0.0762 0.187 Uiso calc R 1
C C31 0.5705(3) 0.2571(5) 0.5550(3) 0.0961(14) Uani d . 1
H H31A 0.5696 0.3206 0.5912 0.115 Uiso calc R 1
H H31B 0.5098 0.2406 0.5218 0.115 Uiso calc R 1
C C32 0.6228(3) 0.2903(5) 0.4959(3) 0.1102(16) Uani d . 1
H H32A 0.6173 0.2311 0.4546 0.132 Uiso calc R 1
H H32B 0.5982 0.3592 0.4663 0.132 Uiso calc R 1
C C33 0.7199(3) 0.3087(4) 0.5443(3) 0.0888(12) Uani d . 1
H H33A 0.7252 0.3750 0.5795 0.107 Uiso calc R 1
H H33B 0.7513 0.3243 0.5046 0.107 Uiso calc R 1
C C34 0.76484(19) 0.2101(3) 0.59922(19) 0.0596(8) Uani d . 1
C C35 0.70828(17) 0.1758(2) 0.65495(17) 0.0493(6) Uani d . 1
H H35 0.7098 0.2418 0.6906 0.059 Uiso calc R 1
C C36 0.60917(19) 0.1551(3) 0.6090(2) 0.0704(9) Uani d . 1
C C37 0.7850(2) 0.1154(3) 0.5466(2) 0.0733(10) Uani d . 1
H H37A 0.8272 0.1414 0.5208 0.110 Uiso calc R 1
H H37B 0.7315 0.0932 0.5040 0.110 Uiso calc R 1
H H37C 0.8090 0.0518 0.5820 0.110 Uiso calc R 1
C C38 0.5891(3) 0.0470(4) 0.5538(3) 0.0970(13) Uani d . 1
H H38A 0.5277 0.0277 0.5409 0.146 Uiso calc R 1
H H38B 0.6250 -0.0142 0.5837 0.146 Uiso calc R 1
H H38C 0.6022 0.0607 0.5027 0.146 Uiso calc R 1
C C39 0.5660(2) 0.1415(4) 0.6782(3) 0.0887(12) Uani d . 1
H H39A 0.5739 0.2112 0.7102 0.106 Uiso calc R 1
H H39B 0.5029 0.1301 0.6521 0.106 Uiso calc R 1
C C40 0.6021(3) 0.0460(4) 0.7373(3) 0.0980(13) Uani d . 1
H H40A 0.5883 -0.0245 0.7064 0.118 Uiso calc R 1
H H40B 0.5726 0.0451 0.7797 0.118 Uiso calc R 1
C C41 0.7014(2) 0.0517(3) 0.7807(2) 0.0723(9) Uani d . 1
H H41 0.7186 -0.0266 0.7971 0.087 Uiso calc R 1
C C42 0.7486(2) 0.0802(3) 0.7161(2) 0.0638(8) Uani d . 1
H H42A 0.8095 0.0998 0.7463 0.077 Uiso calc R 1
H H42B 0.7497 0.0126 0.6837 0.077 Uiso calc R 1
C C43 0.7321(3) 0.1185(3) 0.8639(2) 0.0728(9) Uani d . 1
C C44 0.6778(4) 0.0904(4) 0.9203(3) 0.1142(16) Uani d . 1
H H44A 0.7029 0.1270 0.9736 0.171 Uiso calc R 1
H H44B 0.6777 0.0101 0.9284 0.171 Uiso calc R 1
H H44C 0.6181 0.1162 0.8948 0.171 Uiso calc R 1
C C45 0.8294(3) 0.0932(5) 0.9099(3) 0.1106(16) Uani d . 1
H H45A 0.8644 0.1141 0.8750 0.166 Uiso calc R 1
H H45B 0.8366 0.0139 0.9224 0.166 Uiso calc R 1
H H45C 0.8486 0.1357 0.9612 0.166 Uiso calc R 1
C C46 0.6265(5) 0.5741(5) 0.6761(2) 0.130(2) Uani d . 1
H H46A 0.6138 0.6261 0.6292 0.156 Uiso calc R 1
H H46B 0.6359 0.4999 0.6558 0.156 Uiso calc R 1
C C47 0.5472(4) 0.5689(5) 0.7069(3) 0.129(2) Uani d . 1
H H47A 0.5324 0.6446 0.7201 0.155 Uiso calc R 1
H H47B 0.4968 0.5391 0.6627 0.155 Uiso calc R 1
C C48 0.5651(3) 0.4957(4) 0.7832(3) 0.0962(13) Uani d . 1
H H48A 0.5706 0.4180 0.7671 0.115 Uiso calc R 1
H H48B 0.5145 0.4997 0.8034 0.115 Uiso calc R 1
C C49 0.6481(2) 0.5269(3) 0.85516(19) 0.0652(8) Uani d . 1
C C50 0.7261(2) 0.5344(3) 0.82020(17) 0.0591(8) Uani d . 1
H H50 0.7304 0.4582 0.7989 0.071 Uiso calc R 1
C C51 0.7113(4) 0.6115(3) 0.7429(3) 0.0961(14) Uani d . 1
C C52 0.6325(3) 0.6311(4) 0.9024(2) 0.0878(12) Uani d . 1
H H52A 0.5882 0.6144 0.9283 0.132 Uiso calc R 1
H H52B 0.6128 0.6927 0.8638 0.132 Uiso calc R 1
H H52C 0.6867 0.6516 0.9448 0.132 Uiso calc R 1
C C53 0.7060(6) 0.7397(4) 0.7617(4) 0.163(3) Uani d . 1
H H53A 0.6483 0.7570 0.7649 0.245 Uiso calc R 1
H H53B 0.7165 0.7833 0.7176 0.245 Uiso calc R 1
H H53C 0.7500 0.7578 0.8141 0.245 Uiso calc R 1
C C54 0.7915(5) 0.5928(4) 0.7114(4) 0.132(2) Uani d . 1
H H54A 0.7904 0.5156 0.6918 0.158 Uiso calc R 1
H H54B 0.7860 0.6425 0.6642 0.158 Uiso calc R 1
C C55 0.8803(6) 0.6148(5) 0.7786(6) 0.170(4) Uani d . 1
H H55A 0.9275 0.6012 0.7548 0.205 Uiso calc R 1
H H55B 0.8832 0.6936 0.7952 0.205 Uiso calc R 1
C C56 0.8955(3) 0.5416(5) 0.8557(4) 0.1105(17) Uani d . 1
H H56 0.9443 0.5779 0.8991 0.133 Uiso calc R 1
C C57 0.8148(2) 0.5528(4) 0.8868(2) 0.0848(11) Uani d . 1
H H57A 0.8209 0.4985 0.9316 0.102 Uiso calc R 1
H H57B 0.8153 0.6277 0.9104 0.102 Uiso calc R 1
C C58 0.9275(3) 0.4200(4) 0.8492(3) 0.1035(17) Uani d . 1
C C59 0.9977(3) 0.4144(6) 0.8058(4) 0.157(3) Uani d . 1
H H59A 1.0236 0.3403 0.8130 0.236 Uiso calc R 1
H H59B 1.0427 0.4696 0.8300 0.236 Uiso calc R 1
H H59C 0.9710 0.4297 0.7471 0.236 Uiso calc R 1
C C60 0.9640(3) 0.3690(6) 0.9367(3) 0.140(2) Uani d . 1
H H60A 0.9175 0.3635 0.9615 0.210 Uiso calc R 1
H H60B 1.0105 0.4163 0.9709 0.210 Uiso calc R 1
H H60C 0.9871 0.2949 0.9328 0.210 Uiso calc R 1
O O1 0.63823(14) 0.48147(18) 0.07659(12) 0.0608(5) Uani d . 1
H H1 0.6558 0.4674 0.0367 0.091 Uiso calc R 1
O O2 0.89726(12) 0.52150(18) 0.26048(12) 0.0569(5) Uani d . 1
H H2 0.8502 0.5489 0.2315 0.085 Uiso calc R 1
O O3 0.98669(12) 0.70426(19) 0.36327(12) 0.0591(5) Uani d . 1
H H3 0.9632 0.6546 0.3295 0.089 Uiso calc R 1
O O4 0.72952(14) 0.64359(17) 0.19505(14) 0.0673(6) Uani d . 1
H H4 0.7039 0.6049 0.1540 0.101 Uiso calc R 1
O O5 0.84756(14) 0.2485(3) 0.65677(15) 0.0839(8) Uani d . 1
H H5A 0.8875 0.2360 0.6370 0.126 Uiso calc R 1
O O6 0.72197(16) 0.23920(18) 0.84929(16) 0.0717(6) Uani d . 1
H H6 0.7670 0.2649 0.8424 0.108 Uiso calc R 1
O O7 0.66567(19) 0.4394(2) 0.91711(16) 0.0796(7) Uani d . 1
H H7 0.6803 0.3815 0.8980 0.119 Uiso calc R 1
O O8 0.85525(14) 0.3481(2) 0.80475(16) 0.0792(7) Uani d . 1
H H8 0.8661 0.3190 0.7648 0.119 Uiso calc R 1

loop_
_atom_site_aniso_label
_atom_site_aniso_U_11
_atom_site_aniso_U_22
_atom_site_aniso_U_33
_atom_site_aniso_U_12
_atom_site_aniso_U_13
_atom_site_aniso_U_23
C1 0.100(3) 0.082(2) 0.066(2) -0.026(2) 0.036(2) 0.0105(19)
C2 0.085(3) 0.098(3) 0.089(2) -0.031(2) 0.048(2) -0.010(2)
C3 0.0474(16) 0.087(2) 0.080(2) -0.0109(16) 0.0222(16) -0.011(2)
C4 0.0459(15) 0.0559(17) 0.0508(15) -0.0113(13) 0.0109(13) -0.0053(13)
C5 0.0455(14) 0.0396(13) 0.0458(14) -0.0085(11) 0.0105(12) -0.0073(11)
C6 0.074(2) 0.0465(16) 0.0602(18) -0.0123(14) 0.0130(16) 0.0069(14)
C7 0.0642(19) 0.086(2) 0.0674(19) -0.0232(18) 0.0012(16) -0.0189(19)
C8 0.123(3) 0.0460(19) 0.113(3) -0.020(2) 0.020(3) 0.006(2)
C9 0.085(2) 0.062(2) 0.065(2) 0.0019(17) 0.0003(18) 0.0194(17)
C10 0.068(2) 0.065(2) 0.108(3) 0.0126(17) -0.003(2) 0.002(2)
C11 0.0465(15) 0.0650(19) 0.0682(19) 0.0054(13) 0.0144(14) -0.0217(16)
C12 0.0502(15) 0.0601(18) 0.0539(16) -0.0048(13) 0.0119(13) -0.0182(14)
C13 0.0458(16) 0.070(2) 0.0690(19) -0.0069(14) 0.0209(14) -0.0200(16)
C14 0.138(4) 0.096(3) 0.096(3) -0.030(3) 0.068(3) -0.017(3)
C15 0.0429(18) 0.112(3) 0.151(4) -0.006(2) 0.021(2) -0.049(3)
C16 0.081(2) 0.067(2) 0.073(2) -0.0101(17) 0.0434(18) -0.0032(17)
C17 0.099(3) 0.0596(19) 0.0579(17) 0.0069(18) 0.0263(18) 0.0043(15)
C18 0.0574(17) 0.0544(17) 0.0552(16) 0.0063(13) 0.0104(14) 0.0034(14)
C19 0.0460(14) 0.0456(14) 0.0477(14) -0.0060(12) 0.0098(12) -0.0042(12)
C20 0.0473(14) 0.0309(12) 0.0545(15) -0.0034(10) 0.0105(12) -0.0076(11)
C21 0.0536(16) 0.0560(17) 0.0737(19) -0.0022(13) 0.0275(15) -0.0146(16)
C22 0.0639(19) 0.066(2) 0.071(2) -0.0212(16) 0.0058(16) -0.0146(17)
C23 0.102(3) 0.082(3) 0.097(3) 0.015(2) 0.048(2) -0.023(2)
C24 0.0501(18) 0.092(3) 0.104(3) 0.0003(17) 0.0271(19) -0.005(2)
C25 0.057(2) 0.100(3) 0.115(3) 0.021(2) 0.011(2) -0.010(3)
C26 0.068(2) 0.0409(16) 0.084(2) 0.0126(14) -0.0068(18) -0.0010(15)
C27 0.0660(18) 0.0385(15) 0.0683(19) -0.0035(13) 0.0020(15) 0.0011(14)
C28 0.074(2) 0.0449(16) 0.078(2) 0.0087(15) -0.0107(18) 0.0028(16)
C29 0.106(3) 0.106(4) 0.134(4) 0.053(3) -0.059(3) -0.037(3)
C30 0.199(6) 0.079(3) 0.087(3) -0.030(3) 0.032(3) 0.003(2)
C31 0.071(2) 0.126(4) 0.086(3) 0.039(2) 0.016(2) 0.009(3)
C32 0.116(4) 0.122(4) 0.090(3) 0.050(3) 0.029(3) 0.024(3)
C33 0.128(4) 0.071(2) 0.082(2) 0.000(2) 0.053(3) -0.001(2)
C34 0.0525(16) 0.0662(19) 0.0636(17) -0.0063(14) 0.0234(14) -0.0188(16)
C35 0.0414(14) 0.0494(15) 0.0576(15) 0.0016(11) 0.0164(12) -0.0145(13)
C36 0.0435(16) 0.089(3) 0.077(2) 0.0035(16) 0.0166(15) -0.0115(19)
C37 0.0618(19) 0.090(3) 0.071(2) 0.0029(18) 0.0251(16) -0.0288(19)
C38 0.069(2) 0.115(3) 0.101(3) -0.032(2) 0.017(2) -0.037(3)
C39 0.0396(16) 0.124(3) 0.107(3) -0.011(2) 0.0286(18) -0.017(3)
C40 0.098(3) 0.100(3) 0.109(3) -0.033(3) 0.051(3) -0.007(3)
C41 0.090(2) 0.0442(16) 0.087(2) 0.0043(16) 0.036(2) 0.0007(17)
C42 0.0597(18) 0.0579(19) 0.077(2) 0.0112(14) 0.0257(16) -0.0063(16)
C43 0.094(3) 0.0521(18) 0.082(2) 0.0096(17) 0.041(2) 0.0029(17)
C44 0.172(5) 0.089(3) 0.109(3) -0.001(3) 0.083(4) 0.003(3)
C45 0.125(4) 0.100(3) 0.088(3) 0.038(3) 0.007(3) 0.004(3)
C46 0.227(6) 0.106(4) 0.052(2) 0.084(4) 0.038(3) 0.018(2)
C47 0.149(5) 0.134(5) 0.081(3) 0.076(4) 0.002(3) -0.011(3)
C48 0.080(3) 0.097(3) 0.103(3) 0.029(2) 0.017(2) -0.019(3)
C49 0.081(2) 0.0581(18) 0.0635(18) 0.0217(16) 0.0325(17) 0.0076(15)
C50 0.091(2) 0.0457(15) 0.0494(15) 0.0049(15) 0.0338(16) -0.0045(13)
C51 0.187(5) 0.0460(19) 0.075(2) 0.019(2) 0.070(3) 0.0106(17)
C52 0.124(3) 0.078(2) 0.073(2) 0.039(2) 0.047(2) 0.0021(19)
C53 0.333(10) 0.045(2) 0.164(5) 0.025(4) 0.154(6) 0.020(3)
C54 0.254(8) 0.071(3) 0.127(4) 0.002(4) 0.141(5) 0.018(3)
C55 0.233(8) 0.093(4) 0.267(9) -0.069(5) 0.195(8) -0.056(5)
C56 0.099(3) 0.102(3) 0.147(4) -0.048(3) 0.063(3) -0.068(3)
C57 0.092(3) 0.084(3) 0.088(2) -0.013(2) 0.041(2) -0.041(2)
C58 0.068(2) 0.119(4) 0.131(4) -0.033(2) 0.042(3) -0.076(3)
C59 0.090(3) 0.170(6) 0.248(7) -0.058(4) 0.104(4) -0.110(6)
C60 0.094(3) 0.173(6) 0.129(4) 0.001(3) 0.000(3) -0.071(4)
O1 0.0598(12) 0.0645(13) 0.0505(11) -0.0003(9) 0.0068(10) 0.0008(10)
O2 0.0439(10) 0.0599(12) 0.0641(11) -0.0045(9) 0.0132(9) -0.0191(10)
O3 0.0461(11) 0.0701(14) 0.0595(12) -0.0143(9) 0.0146(9) -0.0058(10)
O4 0.0627(12) 0.0423(11) 0.0757(14) 0.0066(9) -0.0081(10) -0.0071(10)
O5 0.0597(13) 0.120(2) 0.0855(15) -0.0316(14) 0.0418(12) -0.0509(16)
O6 0.0820(16) 0.0516(13) 0.0906(16) 0.0060(10) 0.0403(13) -0.0088(11)
O7 0.1116(19) 0.0693(15) 0.0801(16) 0.0293(13) 0.0617(15) 0.0197(12)
O8 0.0658(13) 0.0847(17) 0.0968(18) -0.0201(12) 0.0395(13) -0.0470(14)

loop_
_atom_type_symbol
_atom_type_description
_atom_type_scat_dispersion_real
_atom_type_scat_dispersion_imag
_atom_type_scat_source
C C 0.0033 0.0016 'International Tables Vol C Tables 4.2.6.8 and 6.1.1.4'
H H 0.0000 0.0000 'International Tables Vol C Tables 4.2.6.8 and 6.1.1.4'
O O 0.0106 0.0060 'International Tables Vol C Tables 4.2.6.8 and 6.1.1.4'

loop_
_geom_angle_atom_site_label_1
_geom_angle_atom_site_label_2
_geom_angle_atom_site_label_3
_geom_angle
C2 C1 C6 113.9(3)
C2 C1 H1A 108.8
C6 C1 H1A 108.8
C2 C1 H1B 108.8
C6 C1 H1B 108.8
H1A C1 H1B 107.7
C1 C2 C3 111.1(3)
C1 C2 H2A 109.4
C3 C2 H2A 109.4
C1 C2 H2B 109.4
C3 C2 H2B 109.4
H2A C2 H2B 108.0
C2 C3 C4 113.1(3)
C2 C3 H3A 109.0
C4 C3 H3A 109.0
C2 C3 H3B 109.0
C4 C3 H3B 109.0
H3A C3 H3B 107.8
O1 C4 C3 104.7(2)
O1 C4 C7 107.5(2)
C3 C4 C7 111.6(2)
O1 C4 C5 107.7(2)
C3 C4 C5 109.6(2)
C7 C4 C5 115.2(3)
C12 C5 C4 114.2(2)
C12 C5 C6 112.4(2)
C4 C5 C6 116.2(2)
C12 C5 H5 104.1
C4 C5 H5 104.1
C6 C5 H5 104.1
C1 C6 C9 109.9(3)
C1 C6 C5 107.6(3)
C9 C6 C5 106.0(2)
C1 C6 C8 109.9(3)
C9 C6 C8 108.6(3)
C5 C6 C8 114.8(3)
C4 C7 H7A 109.5
C4 C7 H7B 109.5
H7A C7 H7B 109.5
C4 C7 H7C 109.5
H7A C7 H7C 109.5
H7B C7 H7C 109.5
C6 C8 H8A 109.5
C6 C8 H8B 109.5
H8A C8 H8B 109.5
C6 C8 H8C 109.5
H8A C8 H8C 109.5
H8B C8 H8C 109.5
C10 C9 C6 113.8(3)
C10 C9 H9A 108.8
C6 C9 H9A 108.8
C10 C9 H9B 108.8
C6 C9 H9B 108.8
H9A C9 H9B 107.7
C9 C10 C11 114.5(3)
C9 C10 H10A 108.6
C11 C10 H10A 108.6
C9 C10 H10B 108.6
C11 C10 H10B 108.6
H10A C10 H10B 107.6
C10 C11 C12 108.9(3)
C10 C11 C13 115.4(3)
C12 C11 C13 115.2(3)
C10 C11 H11 105.4
C12 C11 H11 105.4
C13 C11 H11 105.4
C5 C12 C11 113.9(2)
C5 C12 H12A 108.8
C11 C12 H12A 108.8
C5 C12 H12B 108.8
C11 C12 H12B 108.8
H12A C12 H12B 107.7
O2 C13 C14 107.6(3)
O2 C13 C15 103.7(3)
C14 C13 C15 109.6(3)
O2 C13 C11 113.1(2)
C14 C13 C11 111.8(3)
C15 C13 C11 110.6(3)
C13 C14 H14A 109.5
C13 C14 H14B 109.5
H14A C14 H14B 109.5
C13 C14 H14C 109.5
H14A C14 H14C 109.5
H14B C14 H14C 109.5
C13 C15 H15A 109.5
C13 C15 H15B 109.5
H15A C15 H15B 109.5
C13 C15 H15C 109.5
H15A C15 H15C 109.5
H15B C15 H15C 109.5
C17 C16 C21 112.7(3)
C17 C16 H16A 109.1
C21 C16 H16A 109.1
C17 C16 H16B 109.1
C21 C16 H16B 109.1
H16A C16 H16B 107.8
C18 C17 C16 110.1(2)
C18 C17 H17A 109.6
C16 C17 H17A 109.6
C18 C17 H17B 109.6
C16 C17 H17B 109.6
H17A C17 H17B 108.2
C17 C18 C19 114.3(2)
C17 C18 H18A 108.7
C19 C18 H18A 108.7
C17 C18 H18B 108.7
C19 C18 H18B 108.7
H18A C18 H18B 107.6
O3 C19 C22 103.7(2)
O3 C19 C18 107.9(2)
C22 C19 C18 111.5(2)
O3 C19 C20 108.6(2)
C22 C19 C20 114.9(2)
C18 C19 C20 109.8(2)
C27 C20 C19 114.1(2)
C27 C20 C21 112.2(2)
C19 C20 C21 115.8(2)
C27 C20 H20 104.4
C19 C20 H20 104.4
C21 C20 H20 104.4
C24 C21 C16 109.0(3)
C24 C21 C23 109.2(3)
C16 C21 C23 109.1(3)
C24 C21 C20 105.7(2)
C16 C21 C20 108.6(2)
C23 C21 C20 115.1(3)
C19 C22 H22A 109.5
C19 C22 H22B 109.5
H22A C22 H22B 109.5
C19 C22 H22C 109.5
H22A C22 H22C 109.5
H22B C22 H22C 109.5
C21 C23 H23A 109.5
C21 C23 H23B 109.5
H23A C23 H23B 109.5
C21 C23 H23C 109.5
H23A C23 H23C 109.5
H23B C23 H23C 109.5
C25 C24 C21 113.3(3)
C25 C24 H24A 108.9
C21 C24 H24A 108.9
C25 C24 H24B 108.9
C21 C24 H24B 108.9
H24A C24 H24B 107.7
C24 C25 C26 115.2(3)
C24 C25 H25A 108.5
C26 C25 H25A 108.5
C24 C25 H25B 108.5
C26 C25 H25B 108.5
H25A C25 H25B 107.5
C25 C26 C28 116.9(3)
C25 C26 C27 109.4(3)
C28 C26 C27 114.3(3)
C25 C26 H26 105.0
C28 C26 H26 105.0
C27 C26 H26 105.0
C20 C27 C26 114.1(2)
C20 C27 H27A 108.7
C26 C27 H27A 108.7
C20 C27 H27B 108.7
C26 C27 H27B 108.7
H27A C27 H27B 107.6
O4 C28 C29 108.0(3)
O4 C28 C30 106.3(4)
C29 C28 C30 109.5(4)
O4 C28 C26 110.4(3)
C29 C28 C26 111.2(3)
C30 C28 C26 111.2(3)
C28 C29 H29A 109.5
C28 C29 H29B 109.5
H29A C29 H29B 109.5
C28 C29 H29C 109.5
H29A C29 H29C 109.5
H29B C29 H29C 109.5
C28 C30 H30A 109.5
C28 C30 H30B 109.5
H30A C30 H30B 109.5
C28 C30 H30C 109.5
H30A C30 H30C 109.5
H30B C30 H30C 109.5
C36 C31 C32 112.9(3)
C36 C31 H31A 109.0
C32 C31 H31A 109.0
C36 C31 H31B 109.0
C32 C31 H31B 109.0
H31A C31 H31B 107.8
C33 C32 C31 111.1(3)
C33 C32 H32A 109.4
C31 C32 H32A 109.4
C33 C32 H32B 109.4
C31 C32 H32B 109.4
H32A C32 H32B 108.0
C32 C33 C34 114.8(4)
C32 C33 H33A 108.6
C34 C33 H33A 108.6
C32 C33 H33B 108.6
C34 C33 H33B 108.6
H33A C33 H33B 107.5
O5 C34 C33 108.7(3)
O5 C34 C37 107.8(2)
C33 C34 C37 111.0(3)
O5 C34 C35 105.2(2)
C33 C34 C35 108.5(3)
C37 C34 C35 115.4(3)
C42 C35 C36 111.4(3)
C42 C35 C34 113.6(2)
C36 C35 C34 116.1(2)
C42 C35 H35 104.8
C36 C35 H35 104.8
C34 C35 H35 104.8
C31 C36 C39 110.0(3)
C31 C36 C35 109.3(3)
C39 C36 C35 105.7(3)
C31 C36 C38 109.3(3)
C39 C36 C38 108.0(3)
C35 C36 C38 114.5(3)
C34 C37 H37A 109.5
C34 C37 H37B 109.5
H37A C37 H37B 109.5
C34 C37 H37C 109.5
H37A C37 H37C 109.5
H37B C37 H37C 109.5
C36 C38 H38A 109.5
C36 C38 H38B 109.5
H38A C38 H38B 109.5
C36 C38 H38C 109.5
H38A C38 H38C 109.5
H38B C38 H38C 109.5
C40 C39 C36 114.3(3)
C40 C39 H39A 108.7
C36 C39 H39A 108.7
C40 C39 H39B 108.7
C36 C39 H39B 108.7
H39A C39 H39B 107.6
C39 C40 C41 114.1(3)
C39 C40 H40A 108.7
C41 C40 H40A 108.7
C39 C40 H40B 108.7
C41 C40 H40B 108.7
H40A C40 H40B 107.6
C40 C41 C42 109.7(3)
C40 C41 C43 116.1(3)
C42 C41 C43 116.1(3)
C40 C41 H41 104.4
C42 C41 H41 104.4
C43 C41 H41 104.4
C35 C42 C41 116.2(2)
C35 C42 H42A 108.2
C41 C42 H42A 108.2
C35 C42 H42B 108.2
C41 C42 H42B 108.2
H42A C42 H42B 107.4
O6 C43 C44 105.6(3)
O6 C43 C45 108.7(3)
C44 C43 C45 109.4(4)
O6 C43 C41 111.4(3)
C44 C43 C41 112.1(3)
C45 C43 C41 109.7(3)
C43 C44 H44A 109.5
C43 C44 H44B 109.5
H44A C44 H44B 109.5
C43 C44 H44C 109.5
H44A C44 H44C 109.5
H44B C44 H44C 109.5
C43 C45 H45A 109.5
C43 C45 H45B 109.5
H45A C45 H45B 109.5
C43 C45 H45C 109.5
H45A C45 H45C 109.5
H45B C45 H45C 109.5
C47 C46 C51 113.7(3)
C47 C46 H46A 108.8
C51 C46 H46A 108.8
C47 C46 H46B 108.8
C51 C46 H46B 108.8
H46A C46 H46B 107.7
C48 C47 C46 111.3(4)
C48 C47 H47A 109.4
C46 C47 H47A 109.4
C48 C47 H47B 109.4
C46 C47 H47B 109.4
H47A C47 H47B 108.0
C47 C48 C49 114.9(4)
C47 C48 H48A 108.5
C49 C48 H48A 108.5
C47 C48 H48B 108.5
C49 C48 H48B 108.5
H48A C48 H48B 107.5
O7 C49 C48 108.8(3)
O7 C49 C52 103.4(2)
C48 C49 C52 111.3(3)
O7 C49 C50 108.9(2)
C48 C49 C50 108.2(3)
C52 C49 C50 115.9(3)
C57 C50 C49 113.8(2)
C57 C50 C51 113.3(3)
C49 C50 C51 115.5(3)
C57 C50 H50 104.2
C49 C50 H50 104.2
C51 C50 H50 104.2
C46 C51 C50 108.2(4)
C46 C51 C54 110.0(4)
C50 C51 C54 106.3(4)
C46 C51 C53 109.9(5)
C50 C51 C53 114.1(3)
C54 C51 C53 108.2(4)
C49 C52 H52A 109.5
C49 C52 H52B 109.5
H52A C52 H52B 109.5
C49 C52 H52C 109.5
H52A C52 H52C 109.5
H52B C52 H52C 109.5
C51 C53 H53A 109.5
C51 C53 H53B 109.5
H53A C53 H53B 109.5
C51 C53 H53C 109.5
H53A C53 H53C 109.5
H53B C53 H53C 109.5
C55 C54 C51 113.3(4)
C55 C54 H54A 108.9
C51 C54 H54A 108.9
C55 C54 H54B 108.9
C51 C54 H54B 108.9
H54A C54 H54B 107.7
C56 C55 C54 113.3(4)
C56 C55 H55A 108.9
C54 C55 H55A 108.9
C56 C55 H55B 108.9
C54 C55 H55B 108.9
H55A C55 H55B 107.7
C55 C56 C57 108.5(5)
C55 C56 C58 116.1(4)
C57 C56 C58 115.8(4)
C55 C56 H56 105.1
C57 C56 H56 105.1
C58 C56 H56 105.1
C50 C57 C56 114.9(3)
C50 C57 H57A 108.5
C56 C57 H57A 108.5
C50 C57 H57B 108.5
C56 C57 H57B 108.5
H57A C57 H57B 107.5
O8 C58 C59 108.3(3)
O8 C58 C60 105.4(4)
C59 C58 C60 109.4(5)
O8 C58 C56 111.2(4)
C59 C58 C56 112.6(5)
C60 C58 C56 109.6(4)
C58 C59 H59A 109.5
C58 C59 H59B 109.5
H59A C59 H59B 109.5
C58 C59 H59C 109.5
H59A C59 H59C 109.5
H59B C59 H59C 109.5
C58 C60 H60A 109.5
C58 C60 H60B 109.5
H60A C60 H60B 109.5
C58 C60 H60C 109.5
H60A C60 H60C 109.5
H60B C60 H60C 109.5
C4 O1 H1 109.5
C13 O2 H2 109.5
C19 O3 H3 109.5
C28 O4 H4 109.5
C34 O5 H5A 109.5
C43 O6 H6 109.5
C49 O7 H7 109.5
C58 O8 H8 109.5

loop_
_geom_bond_atom_site_label_1
_geom_bond_atom_site_label_2
_geom_bond_distance
C1 C2 1.508(5)
C1 C6 1.531(5)
C1 H1A 0.9700
C1 H1B 0.9700
C2 C3 1.509(6)
C2 H2A 0.9700
C2 H2B 0.9700
C3 C4 1.519(4)
C3 H3A 0.9700
C3 H3B 0.9700
C4 O1 1.447(4)
C4 C7 1.524(4)
C4 C5 1.533(4)
C5 C12 1.526(4)
C5 C6 1.547(4)
C5 H5 0.9800
C6 C9 1.531(5)
C6 C8 1.548(5)
C7 H7A 0.9600
C7 H7B 0.9600
C7 H7C 0.9600
C8 H8A 0.9600
C8 H8B 0.9600
C8 H8C 0.9600
C9 C10 1.513(5)
C9 H9A 0.9700
C9 H9B 0.9700
C10 C11 1.526(5)
C10 H10A 0.9700
C10 H10B 0.9700
C11 C12 1.535(4)
C11 C13 1.550(5)
C11 H11 0.9800
C12 H12A 0.9700
C12 H12B 0.9700
C13 O2 1.439(4)
C13 C14 1.512(5)
C13 C15 1.527(5)
C14 H14A 0.9600
C14 H14B 0.9600
C14 H14C 0.9600
C15 H15A 0.9600
C15 H15B 0.9600
C15 H15C 0.9600
C16 C17 1.514(5)
C16 C21 1.531(5)
C16 H16A 0.9700
C16 H16B 0.9700
C17 C18 1.512(5)
C17 H17A 0.9700
C17 H17B 0.9700
C18 C19 1.531(4)
C18 H18A 0.9700
C18 H18B 0.9700
C19 O3 1.449(3)
C19 C22 1.524(4)
C19 C20 1.539(4)
C20 C27 1.528(4)
C20 C21 1.550(4)
C20 H20 0.9800
C21 C24 1.529(5)
C21 C23 1.541(5)
C22 H22A 0.9600
C22 H22B 0.9600
C22 H22C 0.9600
C23 H23A 0.9600
C23 H23B 0.9600
C23 H23C 0.9600
C24 C25 1.505(6)
C24 H24A 0.9700
C24 H24B 0.9700
C25 C26 1.529(6)
C25 H25A 0.9700
C25 H25B 0.9700
C26 C28 1.542(5)
C26 C27 1.543(4)
C26 H26 0.9800
C27 H27A 0.9700
C27 H27B 0.9700
C28 O4 1.431(4)
C28 C29 1.528(5)
C28 C30 1.533(7)
C29 H29A 0.9600
C29 H29B 0.9600
C29 H29C 0.9600
C30 H30A 0.9600
C30 H30B 0.9600
C30 H30C 0.9600
C31 C36 1.517(6)
C31 C32 1.536(6)
C31 H31A 0.9700
C31 H31B 0.9700
C32 C33 1.517(6)
C32 H32A 0.9700
C32 H32B 0.9700
C33 C34 1.518(5)
C33 H33A 0.9700
C33 H33B 0.9700
C34 O5 1.438(4)
C34 C37 1.523(4)
C34 C35 1.546(4)
C35 C42 1.525(4)
C35 C36 1.541(4)
C35 H35 0.9800
C36 C39 1.537(5)
C36 C38 1.551(6)
C37 H37A 0.9600
C37 H37B 0.9600
C37 H37C 0.9600
C38 H38A 0.9600
C38 H38B 0.9600
C38 H38C 0.9600
C39 C40 1.494(7)
C39 H39A 0.9700
C39 H39B 0.9700
C40 C41 1.518(5)
C40 H40A 0.9700
C40 H40B 0.9700
C41 C42 1.542(5)
C41 C43 1.544(5)
C41 H41 0.9800
C42 H42A 0.9700
C42 H42B 0.9700
C43 O6 1.449(4)
C43 C44 1.510(6)
C43 C45 1.526(6)
C44 H44A 0.9600
C44 H44B 0.9600
C44 H44C 0.9600
C45 H45A 0.9600
C45 H45B 0.9600
C45 H45C 0.9600
C46 C47 1.511(8)
C46 C51 1.522(8)
C46 H46A 0.9700
C46 H46B 0.9700
C47 C48 1.498(7)
C47 H47A 0.9700
C47 H47B 0.9700
C48 C49 1.526(5)
C48 H48A 0.9700
C48 H48B 0.9700
C49 O7 1.431(4)
C49 C52 1.529(5)
C49 C50 1.536(4)
C50 C57 1.515(5)
C50 C51 1.542(5)
C50 H50 0.9800
C51 C54 1.546(7)
C51 C53 1.557(6)
C52 H52A 0.9600
C52 H52B 0.9600
C52 H52C 0.9600
C53 H53A 0.9600
C53 H53B 0.9600
C53 H53C 0.9600
C54 C55 1.526(9)
C54 H54A 0.9700
C54 H54B 0.9700
C55 C56 1.513(10)
C55 H55A 0.9700
C55 H55B 0.9700
C56 C57 1.539(6)
C56 C58 1.541(7)
C56 H56 0.9800
C57 H57A 0.9700
C57 H57B 0.9700
C58 O8 1.435(4)
C58 C59 1.519(6)
C58 C60 1.523(8)
C59 H59A 0.9600
C59 H59B 0.9600
C59 H59C 0.9600
C60 H60A 0.9600
C60 H60B 0.9600
C60 H60C 0.9600
O1 H1 0.8200
O2 H2 0.8200
O3 H3 0.8200
O4 H4 0.8200
O5 H5A 0.8200
O6 H6 0.8200
O7 H7 0.8200
O8 H8 0.8200

loop_
_geom_hbond_atom_site_label_D
_geom_hbond_atom_site_label_H
_geom_hbond_atom_site_label_A
_geom_hbond_site_symmetry_A
_geom_hbond_distance_DH
_geom_hbond_distance_HA
_geom_hbond_distance_DA
_geom_hbond_angle_DHA
O1 H1 O7 1_554 0.82 2.09 2.892(3) 164.9
O5 H5A O3 2_746 0.82 2.04 2.815(3) 157.5
O2 H2 O4 . 0.82 2.14 2.927(3) 161.1
O3 H3 O2 . 0.82 2.04 2.851(3) 170.6
O4 H4 O1 . 0.82 2.01 2.814(3) 165.0
O6 H6 O8 . 0.82 1.98 2.782(3) 166.3
O7 H7 O6 . 0.82 2.07 2.891(3) 177.5
O8 H8 O5 . 0.82 1.93 2.719(3) 160.1
C5 H5 O2 . 0.98 2.48 3.221(3) 132.4
C5 H5 O4 . 0.98 2.59 3.422(3) 143.1
C9 H9A O2 . 0.97 2.59 3.201(4) 121.2
C50 H50 O8 . 0.98 2.35 3.081(4) 130.5
C20 H20 O4 . 0.98 2.44 3.163(3) 130.0

loop_
_geom_torsion_atom_site_label_1
_geom_torsion_atom_site_label_2
_geom_torsion_atom_site_label_3
_geom_torsion_atom_site_label_4
_geom_torsion
C6 C1 C2 C3 -57.0(4)
C1 C2 C3 C4 55.8(4)
C2 C3 C4 O1 -167.4(3)
C2 C3 C4 C7 76.7(3)
C2 C3 C4 C5 -52.1(3)
O1 C4 C5 C12 -61.9(3)
C3 C4 C5 C12 -175.2(3)
C7 C4 C5 C12 58.1(3)
O1 C4 C5 C6 164.8(2)
C3 C4 C5 C6 51.5(3)
C7 C4 C5 C6 -75.3(3)
C2 C1 C6 C9 167.9(3)
C2 C1 C6 C5 52.9(4)
C2 C1 C6 C8 -72.7(4)
C12 C5 C6 C1 174.7(2)
C4 C5 C6 C1 -51.2(3)
C12 C5 C6 C9 57.1(3)
C4 C5 C6 C9 -168.7(3)
C12 C5 C6 C8 -62.7(4)
C4 C5 C6 C8 71.4(4)
C1 C6 C9 C10 -172.6(3)
C5 C6 C9 C10 -56.6(4)
C8 C6 C9 C10 67.2(4)
C6 C9 C10 C11 55.8(4)
C9 C10 C11 C12 -49.1(4)
C9 C10 C11 C13 82.2(4)
C4 C5 C12 C11 167.5(2)
C6 C5 C12 C11 -57.4(3)
C10 C11 C12 C5 50.2(3)
C13 C11 C12 C5 -81.3(4)
C10 C11 C13 O2 -61.9(3)
C12 C11 C13 O2 66.4(4)
C10 C11 C13 C14 176.5(3)
C12 C11 C13 C14 -55.3(4)
C10 C11 C13 C15 54.0(4)
C12 C11 C13 C15 -177.8(3)
C21 C16 C17 C18 -58.9(4)
C16 C17 C18 C19 56.1(4)
C17 C18 C19 O3 -168.4(2)
C17 C18 C19 C22 78.3(3)
C17 C18 C19 C20 -50.2(3)
O3 C19 C20 C27 -61.2(3)
C22 C19 C20 C27 54.4(3)
C18 C19 C20 C27 -179.0(2)
O3 C19 C20 C21 166.2(2)
C22 C19 C20 C21 -78.2(3)
C18 C19 C20 C21 48.5(3)
C17 C16 C21 C24 170.2(3)
C17 C16 C21 C23 -70.7(3)
C17 C16 C21 C20 55.5(3)
C27 C20 C21 C24 58.6(3)
C19 C20 C21 C24 -168.0(2)
C27 C20 C21 C16 175.5(2)
C19 C20 C21 C16 -51.2(3)
C27 C20 C21 C23 -62.0(3)
C19 C20 C21 C23 71.4(3)
C16 C21 C24 C25 -174.9(3)
C23 C21 C24 C25 66.0(4)
C20 C21 C24 C25 -58.4(4)
C21 C24 C25 C26 55.8(4)
C24 C25 C26 C28 85.0(4)
C24 C25 C26 C27 -47.0(4)
C19 C20 C27 C26 169.5(3)
C21 C20 C27 C26 -56.2(3)
C25 C26 C27 C20 47.3(4)
C28 C26 C27 C20 -86.1(4)
C25 C26 C28 O4 -68.8(4)
C27 C26 C28 O4 60.9(4)
C25 C26 C28 C29 51.1(5)
C27 C26 C28 C29 -179.2(4)
C25 C26 C28 C30 173.4(3)
C27 C26 C28 C30 -56.9(4)
C36 C31 C32 C33 -54.6(6)
C31 C32 C33 C34 54.4(5)
C32 C33 C34 O5 -165.2(3)
C32 C33 C34 C37 76.4(4)
C32 C33 C34 C35 -51.4(4)
O5 C34 C35 C42 -61.4(3)
C33 C34 C35 C42 -177.6(3)
C37 C34 C35 C42 57.2(3)
O5 C34 C35 C36 167.5(3)
C33 C34 C35 C36 51.3(4)
C37 C34 C35 C36 -73.9(3)
C32 C31 C36 C39 168.4(4)
C32 C31 C36 C35 52.9(5)
C32 C31 C36 C38 -73.1(5)
C42 C35 C36 C31 175.0(3)
C34 C35 C36 C31 -52.9(4)
C42 C35 C36 C39 56.7(4)
C34 C35 C36 C39 -171.1(3)
C42 C35 C36 C38 -62.0(4)
C34 C35 C36 C38 70.1(4)
C31 C36 C39 C40 -177.6(4)
C35 C36 C39 C40 -59.8(4)
C38 C36 C39 C40 63.2(4)
C36 C39 C40 C41 56.7(5)
C39 C40 C41 C42 -45.7(4)
C39 C40 C41 C43 88.5(4)
C36 C35 C42 C41 -53.8(3)
C34 C35 C42 C41 172.8(3)
C40 C41 C42 C35 45.6(4)
C43 C41 C42 C35 -88.6(4)
C40 C41 C43 O6 -73.2(4)
C42 C41 C43 O6 58.0(4)
C40 C41 C43 C44 44.7(4)
C42 C41 C43 C44 176.0(3)
C40 C41 C43 C45 166.4(4)
C42 C41 C43 C45 -62.3(4)
C51 C46 C47 C48 -54.7(6)
C46 C47 C48 C49 53.8(5)
C47 C48 C49 O7 -169.8(3)
C47 C48 C49 C52 76.8(4)
C47 C48 C49 C50 -51.6(4)
O7 C49 C50 C57 -55.8(4)
C48 C49 C50 C57 -174.0(3)
C52 C49 C50 C57 60.2(4)
O7 C49 C50 C51 170.7(3)
C48 C49 C50 C51 52.5(4)
C52 C49 C50 C51 -73.3(4)
C47 C46 C51 C50 53.6(5)
C47 C46 C51 C54 169.4(4)
C47 C46 C51 C53 -71.6(5)
C57 C50 C51 C46 172.3(3)
C49 C50 C51 C46 -53.9(4)
C57 C50 C51 C54 54.1(4)
C49 C50 C51 C54 -172.1(4)
C57 C50 C51 C53 -65.1(6)
C49 C50 C51 C53 68.7(6)
C46 C51 C54 C55 -173.0(4)
C50 C51 C54 C55 -56.1(5)
C53 C51 C54 C55 66.9(6)
C51 C54 C55 C56 58.4(6)
C54 C55 C56 C57 -51.9(5)
C54 C55 C56 C58 80.5(6)
C49 C50 C57 C56 170.6(4)
C51 C50 C57 C56 -54.8(5)
C55 C56 C57 C50 50.9(5)
C58 C56 C57 C50 -81.7(6)
C55 C56 C58 O8 -79.6(5)
C57 C56 C58 O8 49.3(6)
C55 C56 C58 C59 42.2(6)
C57 C56 C58 C59 171.2(4)
C55 C56 C58 C60 164.2(5)
C57 C56 C58 C60 -66.8(5)

loop_
_cod_related_entry_id
_cod_related_entry_database
_cod_related_entry_code
1 ChemSpider 10229237
